data_1540539
loop_
_publ_author_name
'Nguyen, Tu N.'
'Wernsdorfer, Wolfgang'
'Shiddiq, Muhandis'
'Abboud, Khalil A.'
'Hill, Stephen'
'Christou, George'

_publ_section_title
;
 Supramolecular aggregates of single-molecule magnets: exchange-biased
 quantum tunneling of magnetization in a rectangular [Mn3]4tetramer
;
_journal_issue 2
_journal_name_full 'Chem. Sci.'
_journal_page_first 1156
_journal_paper_doi 10.1039/C5SC02599K
_journal_volume 7
_journal_year 2016
_chemical_formula_moiety 'C60 H68 Mn6 N8 O24'
_chemical_formula_sum 'C65 H86 Mn6 N10 O26'
_chemical_formula_weight 1753.08
_chemical_name_systematic
; 
 ? 
;
_space_group_IT_number 15
_symmetry_cell_setting monoclinic
_symmetry_space_group_name_Hall '-C 2yc'
_symmetry_space_group_name_H-M 'C 1 2/c 1'
_atom_sites_solution_hydrogens geom
_atom_sites_solution_primary direct
_atom_sites_solution_secondary difmap
_audit_creation_method SHELXL-97
_audit_update_record
;
2015-07-16 deposited with the CCDC.
2015-11-02 downloaded from the CCDC.
;
_cell_angle_alpha 90.00
_cell_angle_beta 110.908(2)
_cell_angle_gamma 90.00
_cell_formula_units_Z 4
_cell_length_a 16.0232(17)
_cell_length_b 41.093(4)
_cell_length_c 13.0506(14)
_cell_measurement_reflns_used 9829
_cell_measurement_temperature 100(2)
_cell_measurement_theta_max 28.0
_cell_measurement_theta_min 2.0
_cell_volume 8027.2(14)
_computing_cell_refinement 'Bruker APEX2'
_computing_data_collection 'Bruker APEX2 (Bruker, 2008)'
_computing_data_reduction 'Bruker SAINT (Bruker, 2008)'
_computing_molecular_graphics 'Bruker SHELXTL'
_computing_publication_material 'Bruker SHELXTL'
_computing_structure_refinement 'Bruker SHELXTL'
_computing_structure_solution 'Bruker SHELXTL (Bruker, 2008)'
_diffrn_ambient_temperature 100(2)
_diffrn_measured_fraction_theta_full 1.000
_diffrn_measured_fraction_theta_max 1.000
_diffrn_measurement_device_type 'Bruker APEX-II DUO'
_diffrn_measurement_method 'phi and omega scans'
_diffrn_radiation_monochromator graphite
_diffrn_radiation_source 'fine-focus sealed tube'
_diffrn_radiation_type MoK\a
_diffrn_radiation_wavelength 0.71073
_diffrn_reflns_av_R_equivalents 0.0533
_diffrn_reflns_av_sigmaI/netI 0.0362
_diffrn_reflns_limit_h_max 20
_diffrn_reflns_limit_h_min -20
_diffrn_reflns_limit_k_max 53
_diffrn_reflns_limit_k_min -53
_diffrn_reflns_limit_l_max 16
_diffrn_reflns_limit_l_min -16
_diffrn_reflns_number 86150
_diffrn_reflns_theta_full 27.50
_diffrn_reflns_theta_max 27.50
_diffrn_reflns_theta_min 1.81
_exptl_absorpt_coefficient_mu 0.995
_exptl_absorpt_correction_T_max 0.9342
_exptl_absorpt_correction_T_min 0.7753
_exptl_absorpt_correction_type numerical
_exptl_absorpt_process_details 'based on measured indexed crystal faces, Bruker SHELXTL  v6.14 (Bruker 2008)'
_exptl_crystal_colour brown
_exptl_crystal_density_diffrn 1.451
_exptl_crystal_density_method 'not measured'
_exptl_crystal_description irregular
_exptl_crystal_F_000 3616
_exptl_crystal_size_max 0.27
_exptl_crystal_size_mid 0.08
_exptl_crystal_size_min 0.07
_platon_squeeze_details ' '
_refine_diff_density_max 0.980
_refine_diff_density_min -0.627
_refine_diff_density_rms 0.077
_refine_ls_extinction_method none
_refine_ls_goodness_of_fit_ref 1.080
_refine_ls_hydrogen_treatment mixed
_refine_ls_matrix_type full
_refine_ls_number_parameters 423
_refine_ls_number_reflns 9225
_refine_ls_number_restraints 0
_refine_ls_restrained_S_all 1.080
_refine_ls_R_factor_all 0.0650
_refine_ls_R_factor_gt 0.0460
_refine_ls_shift/su_max 0.001
_refine_ls_shift/su_mean 0.000
_refine_ls_structure_factor_coef Fsqd
_refine_ls_weighting_details 'calc w=1/[\s^2^(Fo^2^)+(0.0783P)^2^] where P=(Fo^2^+2Fc^2^)/3'
_refine_ls_weighting_scheme calc
_refine_ls_wR_factor_gt 0.1276
_refine_ls_wR_factor_ref 0.1337
_reflns_number_gt 6757
_reflns_number_total 9225
_reflns_threshold_expression I>2\s(I)
_cod_data_source_file c5sc02599k2.cif
_cod_data_source_block tu38
_cod_depositor_comments
;
The following automatic conversions were performed:

'_symmetry_cell_setting' value 'Monoclinic' changed to 'monoclinic'
according to
/usr/data/users/saulius/crontab/automatic-downloads/rss-feeds/RSC/lib/dictionaries/cif_core.dic
dictionary named 'cif_core.dic' version 2.4.2 from 2011-04-26.

Automatic conversion script
Id: cif_fix_values 4268 2015-11-12 08:31:59Z antanas 

 Adding full bibliography for 1540538--1540541.cif.
;
_cod_original_cell_volume 8027.2(15)
_cod_original_sg_symbol_H-M C2/c
_cod_database_code 1540539

loop_
_symmetry_equiv_pos_as_xyz
'x, y, z'
'-x, y, -z+1/2'
'x+1/2, y+1/2, z'
'-x+1/2, y+1/2, -z+1/2'
'-x, -y, -z'
'x, -y, z-1/2'
'-x+1/2, -y+1/2, -z'
'x+1/2, -y+1/2, z-1/2'

loop_
_atom_site_label
_atom_site_type_symbol
_atom_site_fract_x
_atom_site_fract_y
_atom_site_fract_z
_atom_site_U_iso_or_equiv
_atom_site_adp_type
_atom_site_occupancy
_atom_site_symmetry_multiplicity
_atom_site_calc_flag
_atom_site_refinement_flags
_atom_site_disorder_assembly
_atom_site_disorder_group
Mn1 Mn 0.30996(3) -0.155374(9) 0.43203(3) 0.02695(11) Uani 1 1 d . . .
Mn2 Mn 0.37886(3) -0.084209(9) 0.47855(3) 0.02693(11) Uani 1 1 d . . .
Mn3 Mn 0.17794(3) -0.095409(10) 0.27878(4) 0.03076(12) Uani 1 1 d . . .
O1 O 0.29182(12) -0.11221(4) 0.39807(15) 0.0285(4) Uani 1 1 d . . .
O2 O 0.36585(13) -0.11255(4) 0.62512(15) 0.0305(4) Uani 1 1 d . . .
O3 O 0.45278(12) -0.14833(4) 0.45668(16) 0.0308(4) Uani 1 1 d . . .
O4 O 0.17286(12) -0.16492(5) 0.42254(17) 0.0327(4) Uani 1 1 d . . .
O5 O 0.09618(13) -0.11875(5) 0.36207(17) 0.0363(5) Uani 1 1 d . . .
O6 O 0.28506(13) -0.17381(5) 0.28644(16) 0.0344(4) Uani 1 1 d . . .
O7 O 0.17984(13) -0.13925(5) 0.18358(17) 0.0403(5) Uani 1 1 d . . .
O8 O 0.30873(13) -0.04817(5) 0.50165(17) 0.0355(5) Uani 1 1 d . . .
O9 O 0.17490(14) -0.05084(5) 0.36744(19) 0.0419(5) Uani 1 1 d . . .
O10 O 0.38765(13) -0.06428(5) 0.32932(16) 0.0342(4) Uani 1 1 d . . .
O11 O 0.25550(14) -0.07217(6) 0.19355(18) 0.0441(5) Uani 1 1 d . . .
O12 O 0.05198(15) -0.08226(5) 0.15383(19) 0.0393(5) Uani 1 1 d . . .
H12 H 0.013(3) -0.0932(10) 0.156(3) 0.060(13) Uiso 1 1 d . . .
N1 N 0.34191(15) -0.20013(5) 0.50532(19) 0.0291(5) Uani 1 1 d . . .
N2 N 0.35231(15) -0.14335(5) 0.59269(19) 0.0276(5) Uani 1 1 d . . .
N3 N 0.47495(14) -0.11823(5) 0.49220(18) 0.0271(5) Uani 1 1 d . . .
N4 N 0.49302(15) -0.06001(5) 0.56761(18) 0.0291(5) Uani 1 1 d . . .
C1 C 0.33918(19) -0.22847(7) 0.4545(3) 0.0352(6) Uani 1 1 d . . .
H1A H 0.3244 -0.2285 0.3772 0.042 Uiso 1 1 calc R . .
C2 C 0.3570(2) -0.25787(7) 0.5096(3) 0.0406(7) Uani 1 1 d . . .
H2A H 0.3550 -0.2777 0.4714 0.049 Uiso 1 1 calc R . .
C3 C 0.3777(2) -0.25760(7) 0.6222(3) 0.0380(7) Uani 1 1 d . . .
H3A H 0.3890 -0.2775 0.6621 0.046 Uiso 1 1 calc R . .
C4 C 0.38179(18) -0.22845(7) 0.6763(2) 0.0326(6) Uani 1 1 d . . .
H4A H 0.3964 -0.2281 0.7536 0.039 Uiso 1 1 calc R . .
C5 C 0.36429(17) -0.19961(6) 0.6163(2) 0.0290(6) Uani 1 1 d . . .
C6 C 0.37195(17) -0.16684(6) 0.6643(2) 0.0276(6) Uani 1 1 d . . .
C7 C 0.40384(18) -0.15945(7) 0.7846(2) 0.0300(6) Uani 1 1 d . A .
H7A H 0.4521 -0.1430 0.8023 0.036 Uiso 1 1 calc R . .
H7B H 0.4290 -0.1795 0.8264 0.036 Uiso 1 1 calc R . .
C8 C 0.32864(18) -0.14664(7) 0.8201(2) 0.0304(6) Uani 1 1 d . . .
H8A H 0.2953 -0.1290 0.7692 0.037 Uiso 0.477(12) 1 calc PR A 1
H8B H 0.3040 -0.1272 0.7728 0.037 Uiso 0.523(12) 1 d PR A 2
C9 C 0.2659(3) -0.17486(10) 0.8163(4) 0.0280(16) Uiso 0.477(12) 1 d PG A 1
C10 C 0.1797(3) -0.17238(12) 0.7399(4) 0.0360(17) Uiso 0.477(12) 1 d PG A 1
H10A H 0.1620 -0.1534 0.6957 0.043 Uiso 0.477(12) 1 calc PR A 1
C11 C 0.1192(3) -0.19764(15) 0.7281(4) 0.049(2) Uiso 0.477(12) 1 d PG A 1
H11A H 0.0603 -0.1959 0.6758 0.059 Uiso 0.477(12) 1 calc PR A 1
C12 C 0.1451(4) -0.22538(13) 0.7927(5) 0.041(2) Uiso 0.477(12) 1 d PG A 1
H12A H 0.1038 -0.2426 0.7846 0.049 Uiso 0.477(12) 1 calc PR A 1
C13 C 0.2313(4) -0.22786(10) 0.8691(5) 0.0422(19) Uiso 0.477(12) 1 d PG A 1
H13A H 0.2490 -0.2468 0.9132 0.051 Uiso 0.477(12) 1 calc PR A 1
C14' C 0.2918(3) -0.20260(11) 0.8809(5) 0.0379(17) Uiso 0.477(12) 1 d PG A 1
H14A H 0.3507 -0.2043 0.9332 0.045 Uiso 0.477(12) 1 calc PR A 1
C9' C 0.2495(3) -0.17039(10) 0.7987(4) 0.0316(16) Uiso 0.523(12) 1 d PG A 2
C10' C 0.1633(3) -0.16237(13) 0.7305(4) 0.0460(17) Uiso 0.523(12) 1 d PG A 2
H10B H 0.1517 -0.1418 0.6949 0.055 Uiso 0.523(12) 1 calc PR A 2
C11' C 0.0940(3) -0.18444(16) 0.7143(4) 0.059(2) Uiso 0.523(12) 1 d PG A 2
H11B H 0.0350 -0.1790 0.6677 0.071 Uiso 0.523(12) 1 calc PR A 2
C12' C 0.1109(4) -0.21453(14) 0.7664(5) 0.050(2) Uiso 0.523(12) 1 d PG A 2
H12B H 0.0636 -0.2296 0.7554 0.060 Uiso 0.523(12) 1 calc PR A 2
C13' C 0.1972(4) -0.22255(10) 0.8346(5) 0.0440(18) Uiso 0.523(12) 1 d PG A 2
H13B H 0.2088 -0.2431 0.8702 0.053 Uiso 0.523(12) 1 calc PR A 2
C14 C 0.2664(3) -0.20048(11) 0.8507(5) 0.0410(16) Uiso 0.523(12) 1 d PG A 2
H14B H 0.3254 -0.2060 0.8973 0.049 Uiso 0.523(12) 1 calc PR A 2
C15 C 0.63368(18) -0.13368(7) 0.5610(2) 0.0307(6) Uani 1 1 d . . .
H15A H 0.6821 -0.1227 0.5440 0.037 Uiso 1 1 calc R . .
H15B H 0.6129 -0.1523 0.5100 0.037 Uiso 1 1 calc R . .
C16 C 0.55776(17) -0.11030(6) 0.5423(2) 0.0272(6) Uani 1 1 d . . .
C17 C 0.57025(18) -0.07685(6) 0.5847(2) 0.0282(6) Uani 1 1 d . . .
C18 C 0.6533(2) -0.06267(7) 0.6393(2) 0.0342(6) Uani 1 1 d . . .
H18A H 0.7067 -0.0748 0.6530 0.041 Uiso 1 1 calc R . .
C19 C 0.6564(2) -0.03041(7) 0.6735(2) 0.0397(7) Uani 1 1 d . . .
H19A H 0.7123 -0.0202 0.7100 0.048 Uiso 1 1 calc R . .
C20 C 0.5787(2) -0.01359(7) 0.6544(3) 0.0429(7) Uani 1 1 d . . .
H20A H 0.5802 0.0085 0.6765 0.051 Uiso 1 1 calc R . .
C21 C 0.4975(2) -0.02910(7) 0.6024(2) 0.0343(6) Uani 1 1 d . . .
H21A H 0.4437 -0.0175 0.5912 0.041 Uiso 1 1 calc R . .
C22 C 0.10479(18) -0.14727(7) 0.4022(2) 0.0315(6) Uani 1 1 d . . .
C23 C 0.0259(2) -0.16104(9) 0.4229(4) 0.0650(12) Uani 1 1 d . . .
H23A H 0.0415 -0.1824 0.4583 0.098 Uiso 1 1 calc R . .
H23B H -0.0241 -0.1635 0.3531 0.098 Uiso 1 1 calc R . .
H23C H 0.0085 -0.1463 0.4710 0.098 Uiso 1 1 calc R . .
C24 C 0.2284(2) -0.16332(8) 0.1951(3) 0.0378(7) Uani 1 1 d . . .
C25 C 0.2220(3) -0.18296(11) 0.0956(3) 0.0672(12) Uani 1 1 d . . .
H25A H 0.2115 -0.1684 0.0328 0.101 Uiso 1 1 calc R . .
H25B H 0.1724 -0.1984 0.0795 0.101 Uiso 1 1 calc R . .
H25C H 0.2779 -0.1949 0.1095 0.101 Uiso 1 1 calc R . .
C26 C 0.2297(2) -0.03793(7) 0.4502(3) 0.0375(7) Uani 1 1 d . . .
C27 C 0.2026(3) -0.00738(9) 0.4953(4) 0.0626(11) Uani 1 1 d . . .
H27A H 0.1673 0.0066 0.4344 0.094 Uiso 1 1 calc R . .
H27B H 0.2563 0.0043 0.5410 0.094 Uiso 1 1 calc R . .
H27C H 0.1668 -0.0133 0.5397 0.094 Uiso 1 1 calc R . .
C28 C 0.33725(19) -0.06612(6) 0.2289(2) 0.0310(6) Uani 1 1 d . . .
C29 C 0.3804(2) -0.05945(9) 0.1460(3) 0.0446(8) Uani 1 1 d . . .
H29A H 0.3350 -0.0601 0.0720 0.067 Uiso 1 1 calc R . .
H29B H 0.4260 -0.0760 0.1523 0.067 Uiso 1 1 calc R . .
H29C H 0.4083 -0.0379 0.1595 0.067 Uiso 1 1 calc R . .
C30 C 0.0328(4) -0.05064(15) 0.1089(5) 0.1076(19) Uani 1 1 d . . .
H30A H 0.0074 -0.0521 0.0287 0.161 Uiso 1 1 calc R . .
H30B H 0.0880 -0.0378 0.1308 0.161 Uiso 1 1 calc R . .
H30C H -0.0102 -0.0401 0.1359 0.161 Uiso 1 1 calc R . .

loop_
_atom_site_aniso_label
_atom_site_aniso_U_11
_atom_site_aniso_U_22
_atom_site_aniso_U_33
_atom_site_aniso_U_23
_atom_site_aniso_U_13
_atom_site_aniso_U_12
Mn1 0.0295(2) 0.0190(2) 0.0308(2) -0.00259(16) 0.00889(17) -0.00076(15)
Mn2 0.0308(2) 0.0190(2) 0.0287(2) -0.00043(16) 0.00786(17) -0.00109(16)
Mn3 0.0278(2) 0.0277(2) 0.0345(2) 0.00220(17) 0.00822(18) -0.00098(17)
O1 0.0309(9) 0.0196(9) 0.0319(10) 0.0016(7) 0.0074(8) -0.0013(7)
O2 0.0416(11) 0.0186(9) 0.032(1) -0.0023(8) 0.0138(9) -0.0043(8)
O3 0.0336(10) 0.0225(9) 0.0343(11) -0.0046(8) 0.0098(9) -0.0041(8)
O4 0.0286(10) 0.0225(9) 0.0449(12) -0.0009(8) 0.0105(9) -0.0015(8)
O5 0.0342(10) 0.0252(10) 0.0493(13) 0.0062(9) 0.0147(9) 0.0042(8)
O6 0.0331(10) 0.0328(11) 0.0352(11) -0.0058(9) 0.0094(9) 0.0003(8)
O7 0.0346(11) 0.0405(12) 0.0399(12) -0.0077(9) 0.0063(9) 0.0018(9)
O8 0.0402(11) 0.0241(10) 0.0399(12) -0.0034(8) 0.0114(9) 0.0029(8)
O9 0.0370(11) 0.0276(11) 0.0532(14) -0.0017(10) 0.0063(10) 0.0042(9)
O10 0.0399(11) 0.0303(10) 0.0295(11) 0.0001(8) 0.0087(9) -0.0082(8)
O11 0.0316(11) 0.0520(14) 0.0430(12) 0.0142(10) 0.0063(9) -0.0035(10)
O12 0.0353(12) 0.0316(12) 0.0463(13) 0.0097(10) 0.0089(10) -0.0029(9)
N1 0.0278(11) 0.0217(11) 0.0370(13) -0.0022(9) 0.0106(10) -0.0010(9)
N2 0.0334(12) 0.0199(11) 0.0307(12) -0.0050(9) 0.0127(10) -0.0040(9)
N3 0.0342(12) 0.0202(11) 0.0269(12) -0.0018(9) 0.0111(10) -0.0029(9)
N4 0.0351(12) 0.0216(11) 0.0280(12) -0.0007(9) 0.0082(10) -0.0033(9)
C1 0.0364(15) 0.0258(14) 0.0412(17) -0.0042(12) 0.0113(13) 0.0030(12)
C2 0.0433(17) 0.0232(14) 0.0497(19) -0.0037(13) 0.0096(15) 0.0028(12)
C3 0.0406(16) 0.0209(14) 0.0490(19) 0.0035(13) 0.0118(14) 0.0020(12)
C4 0.0337(14) 0.0249(14) 0.0370(16) 0.0006(12) 0.0098(12) -0.0014(11)
C5 0.0264(13) 0.0237(13) 0.0359(15) 0.0006(11) 0.0099(12) -0.0008(10)
C6 0.0298(13) 0.0226(13) 0.0308(14) 0.0004(11) 0.0113(11) -0.0004(10)
C7 0.0343(14) 0.0245(14) 0.0336(15) 0.0011(11) 0.0152(12) -0.0009(11)
C8 0.0312(14) 0.0275(14) 0.0345(15) 0.0003(11) 0.0140(12) -0.0010(11)
C15 0.0307(14) 0.0279(14) 0.0341(15) 0.0006(11) 0.0123(12) -0.0041(11)
C16 0.0302(13) 0.0242(13) 0.0271(14) -0.0008(10) 0.0101(11) -0.0045(10)
C17 0.0375(15) 0.0247(14) 0.0230(13) 0.0013(10) 0.0114(11) -0.0049(11)
C18 0.0371(15) 0.0315(15) 0.0316(15) 0.0009(12) 0.0093(12) -0.0067(12)
C19 0.0450(17) 0.0334(16) 0.0360(17) -0.0028(13) 0.0085(14) -0.0158(13)
C20 0.059(2) 0.0262(15) 0.0391(17) -0.0060(13) 0.0125(15) -0.0114(14)
C21 0.0415(16) 0.0250(14) 0.0353(16) 0.0011(12) 0.0123(13) 0.0004(12)
C22 0.0317(14) 0.0257(14) 0.0359(16) -0.0020(11) 0.0107(12) -0.0033(11)
C23 0.0432(19) 0.047(2) 0.112(4) 0.032(2) 0.037(2) 0.0089(16)
C24 0.0362(15) 0.0400(17) 0.0384(17) -0.0061(13) 0.0146(14) -0.0019(13)
C25 0.078(3) 0.072(3) 0.044(2) -0.0077(19) 0.012(2) 0.031(2)
C26 0.0406(17) 0.0246(15) 0.0479(18) 0.0013(13) 0.0164(15) -0.0002(12)
C27 0.055(2) 0.044(2) 0.083(3) -0.0239(19) 0.017(2) 0.0105(17)
C28 0.0377(15) 0.0179(13) 0.0354(16) 0.0029(11) 0.0108(13) 0.0007(11)
C29 0.0419(17) 0.055(2) 0.0335(17) 0.0020(14) 0.0088(14) -0.0001(15)
C30 0.083(4) 0.112(5) 0.126(5) 0.034(4) 0.035(4) 0.012(3)

loop_
_atom_type_symbol
_atom_type_description
_atom_type_scat_dispersion_real
_atom_type_scat_dispersion_imag
_atom_type_scat_source
C C 0.0033 0.0016 'International Tables Vol C Tables 4.2.6.8 and 6.1.1.4'
H H 0.0000 0.0000 'International Tables Vol C Tables 4.2.6.8 and 6.1.1.4'
N N 0.0061 0.0033 'International Tables Vol C Tables 4.2.6.8 and 6.1.1.4'
O O 0.0106 0.0060 'International Tables Vol C Tables 4.2.6.8 and 6.1.1.4'
Mn Mn 0.3368 0.7283 'International Tables Vol C Tables 4.2.6.8 and 6.1.1.4'

loop_
_geom_angle_atom_site_label_1
_geom_angle_atom_site_label_2
_geom_angle_atom_site_label_3
_geom_angle
_geom_angle_site_symmetry_1
_geom_angle_site_symmetry_3
O1 Mn1 O6 100.44(9) . .
O1 Mn1 N2 88.85(9) . .
O6 Mn1 N2 169.11(9) . .
O1 Mn1 N1 167.26(9) . .
O6 Mn1 N1 92.08(9) . .
N2 Mn1 N1 78.46(9) . .
O1 Mn1 O4 95.21(8) . .
O6 Mn1 O4 91.31(8) . .
N2 Mn1 O4 93.50(8) . .
N1 Mn1 O4 86.80(8) . .
O1 Mn1 O3 88.57(7) . .
O6 Mn1 O3 91.94(8) . .
N2 Mn1 O3 82.55(8) . .
N1 Mn1 O3 88.65(8) . .
O4 Mn1 O3 174.50(8) . .
O1 Mn1 Mn2 31.60(6) . .
O6 Mn1 Mn2 119.39(6) . .
N2 Mn1 Mn2 66.62(6) . .
N1 Mn1 Mn2 137.75(6) . .
O4 Mn1 Mn2 117.30(5) . .
O3 Mn1 Mn2 64.65(5) . .
O1 Mn2 O8 101.78(8) . .
O1 Mn2 N3 90.93(8) . .
O8 Mn2 N3 165.33(9) . .
O1 Mn2 N4 168.72(9) . .
O8 Mn2 N4 89.47(9) . .
N3 Mn2 N4 77.82(9) . .
O1 Mn2 O10 90.14(8) . .
O8 Mn2 O10 94.49(8) . .
N3 Mn2 O10 92.77(8) . .
N4 Mn2 O10 89.73(8) . .
O1 Mn2 O2 83.25(7) . .
O8 Mn2 O2 91.58(8) . .
N3 Mn2 O2 82.56(8) . .
N4 Mn2 O2 95.81(8) . .
O10 Mn2 O2 171.82(7) . .
O1 Mn2 Mn1 31.64(6) . .
O8 Mn2 Mn1 124.17(6) . .
N3 Mn2 Mn1 64.96(6) . .
N4 Mn2 Mn1 138.85(7) . .
O10 Mn2 Mn1 108.24(5) . .
O2 Mn2 Mn1 63.70(5) . .
O1 Mn3 O12 174.38(8) . .
O1 Mn3 O11 91.15(8) . .
O12 Mn3 O11 93.14(8) . .
O1 Mn3 O9 93.58(8) . .
O12 Mn3 O9 89.93(8) . .
O11 Mn3 O9 91.59(9) . .
O1 Mn3 O7 88.00(7) . .
O12 Mn3 O7 88.62(8) . .
O11 Mn3 O7 86.83(9) . .
O9 Mn3 O7 177.80(9) . .
O1 Mn3 O5 90.21(7) . .
O12 Mn3 O5 85.49(8) . .
O11 Mn3 O5 178.63(8) . .
O9 Mn3 O5 88.50(8) . .
O7 Mn3 O5 93.04(8) . .
Mn2 O1 Mn1 116.76(10) . .
Mn2 O1 Mn3 121.02(9) . .
Mn1 O1 Mn3 122.20(9) . .
N2 O2 Mn2 105.62(14) . .
N3 O3 Mn1 107.89(14) . .
C22 O4 Mn1 133.29(18) . .
C22 O5 Mn3 127.59(18) . .
C24 O6 Mn1 127.11(19) . .
C24 O7 Mn3 136.4(2) . .
C26 O8 Mn2 133.59(19) . .
C26 O9 Mn3 132.77(19) . .
C28 O10 Mn2 133.11(18) . .
C28 O11 Mn3 128.12(19) . .
C30 O12 Mn3 123.3(3) . .
C30 O12 H12 119(3) . .
Mn3 O12 H12 112(3) . .
C1 N1 C5 119.5(2) . .
C1 N1 Mn1 126.3(2) . .
C5 N1 Mn1 114.13(17) . .
C6 N2 O2 120.5(2) . .
C6 N2 Mn1 117.98(18) . .
O2 N2 Mn1 121.32(16) . .
C16 N3 O3 120.7(2) . .
C16 N3 Mn2 118.53(18) . .
O3 N3 Mn2 120.65(16) . .
C21 N4 C17 119.2(2) . .
C21 N4 Mn2 125.63(19) . .
C17 N4 Mn2 114.96(17) . .
N1 C1 C2 122.7(3) . .
N1 C1 H1A 118.6 . .
C2 C1 H1A 118.6 . .
C1 C2 C3 118.1(3) . .
C1 C2 H2A 120.9 . .
C3 C2 H2A 120.9 . .
C4 C3 C2 119.9(3) . .
C4 C3 H3A 120.0 . .
C2 C3 H3A 120.0 . .
C3 C4 C5 119.2(3) . .
C3 C4 H4A 120.4 . .
C5 C4 H4A 120.4 . .
N1 C5 C4 120.5(2) . .
N1 C5 C6 114.6(2) . .
C4 C5 C6 124.8(3) . .
N2 C6 C5 114.3(2) . .
N2 C6 C7 120.4(2) . .
C5 C6 C7 125.2(2) . .
C6 C7 C8 112.1(2) . .
C6 C7 H7A 109.2 . .
C8 C7 H7A 109.2 . .
C6 C7 H7B 109.2 . .
C8 C7 H7B 109.2 . .
H7A C7 H7B 107.9 . .
C9 C8 C7 108.0(3) . .
C9 C8 C9' 12.6(3) . .
C7 C8 C9' 114.3(3) . .
C9 C8 C15 108.1(3) . 2_656
C7 C8 C15 110.8(2) . 2_656
C9' C8 C15 113.6(3) . 2_656
C9 C8 H8A 109.9 . .
C7 C8 H8A 109.9 . .
C9' C8 H8A 97.4 . .
C15 C8 H8A 109.9 2_656 .
C9 C8 H8B 118.5 . .
C7 C8 H8B 105.6 . .
C9' C8 H8B 106.0 . .
C15 C8 H8B 105.7 2_656 .
H8A C8 H8B 8.6 . .
C10 C9 C14' 120.0 . .
C10 C9 C8 116.3(3) . .
C14' C9 C8 123.7(3) . .
C9 C10 C11 120.0 . .
C9 C10 H10A 120.0 . .
C11 C10 H10A 120.0 . .
C12 C11 C10 120.0 . .
C12 C11 H11A 120.0 . .
C10 C11 H11A 120.0 . .
C11 C12 C13 120.0 . .
C11 C12 H12A 120.0 . .
C13 C12 H12A 120.0 . .
C14' C13 C12 120.0 . .
C14' C13 H13A 120.0 . .
C12 C13 H13A 120.0 . .
C13 C14' C9 120.0 . .
C13 C14' H14A 120.0 . .
C9 C14' H14A 120.0 . .
C10' C9' C14 120.0 . .
C10' C9' C8 122.0(3) . .
C14 C9' C8 118.0(3) . .
C11' C10' C9' 120.0 . .
C11' C10' H10B 120.0 . .
C9' C10' H10B 120.0 . .
C10' C11' C12' 120.0 . .
C10' C11' H11B 120.0 . .
C12' C11' H11B 120.0 . .
C11' C12' C13' 120.0 . .
C11' C12' H12B 120.0 . .
C13' C12' H12B 120.0 . .
C14 C13' C12' 120.0 . .
C14 C13' H13B 120.0 . .
C12' C13' H13B 120.0 . .
C13' C14 C9' 120.0 . .
C13' C14 H14B 120.0 . .
C9' C14 H14B 120.0 . .
C16 C15 C8 112.8(2) . 2_656
C16 C15 H15A 109.0 . .
C8 C15 H15A 109.0 2_656 .
C16 C15 H15B 109.0 . .
C8 C15 H15B 109.0 2_656 .
H15A C15 H15B 107.8 . .
N3 C16 C17 113.8(2) . .
N3 C16 C15 123.1(2) . .
C17 C16 C15 123.0(2) . .
N4 C17 C18 121.1(2) . .
N4 C17 C16 114.8(2) . .
C18 C17 C16 124.1(3) . .
C17 C18 C19 118.7(3) . .
C17 C18 H18A 120.7 . .
C19 C18 H18A 120.7 . .
C20 C19 C18 119.8(3) . .
C20 C19 H19A 120.1 . .
C18 C19 H19A 120.1 . .
C19 C20 C21 119.3(3) . .
C19 C20 H20A 120.3 . .
C21 C20 H20A 120.3 . .
N4 C21 C20 121.8(3) . .
N4 C21 H21A 119.1 . .
C20 C21 H21A 119.1 . .
O4 C22 O5 125.3(3) . .
O4 C22 C23 118.0(3) . .
O5 C22 C23 116.7(3) . .
C22 C23 H23A 109.5 . .
C22 C23 H23B 109.5 . .
H23A C23 H23B 109.5 . .
C22 C23 H23C 109.5 . .
H23A C23 H23C 109.5 . .
H23B C23 H23C 109.5 . .
O7 C24 O6 125.9(3) . .
O7 C24 C25 118.7(3) . .
O6 C24 C25 115.4(3) . .
C24 C25 H25A 109.5 . .
C24 C25 H25B 109.5 . .
H25A C25 H25B 109.5 . .
C24 C25 H25C 109.5 . .
H25A C25 H25C 109.5 . .
H25B C25 H25C 109.5 . .
O9 C26 O8 125.3(3) . .
O9 C26 C27 118.8(3) . .
O8 C26 C27 115.9(3) . .
C26 C27 H27A 109.5 . .
C26 C27 H27B 109.5 . .
H27A C27 H27B 109.5 . .
C26 C27 H27C 109.5 . .
H27A C27 H27C 109.5 . .
H27B C27 H27C 109.5 . .
O11 C28 O10 126.0(3) . .
O11 C28 C29 117.5(3) . .
O10 C28 C29 116.4(3) . .
C28 C29 H29A 109.5 . .
C28 C29 H29B 109.5 . .
H29A C29 H29B 109.5 . .
C28 C29 H29C 109.5 . .
H29A C29 H29C 109.5 . .
H29B C29 H29C 109.5 . .
O12 C30 H30A 109.5 . .
O12 C30 H30B 109.5 . .
H30A C30 H30B 109.5 . .
O12 C30 H30C 109.5 . .
H30A C30 H30C 109.5 . .
H30B C30 H30C 109.5 . .

loop_
_geom_bond_atom_site_label_1
_geom_bond_atom_site_label_2
_geom_bond_distance
_geom_bond_site_symmetry_2
Mn1 O1 1.8262(18) .
Mn1 O6 1.950(2) .
Mn1 N2 2.021(2) .
Mn1 N1 2.052(2) .
Mn1 O4 2.1910(19) .
Mn1 O3 2.2134(19) .
Mn1 Mn2 3.1082(6) .
Mn2 O1 1.8238(18) .
Mn2 O8 1.9464(19) .
Mn2 N3 2.040(2) .
Mn2 N4 2.042(2) .
Mn2 O10 2.163(2) .
Mn2 O2 2.3115(19) .
Mn3 O1 2.0500(18) .
Mn3 O12 2.162(2) .
Mn3 O11 2.163(2) .
Mn3 O9 2.176(2) .
Mn3 O7 2.195(2) .
Mn3 O5 2.199(2) .
O2 N2 1.328(3) .
O3 N3 1.324(3) .
O4 C22 1.257(3) .
O5 C22 1.271(3) .
O6 C24 1.288(4) .
O7 C24 1.234(4) .
O8 C26 1.275(4) .
O9 C26 1.242(4) .
O10 C28 1.273(3) .
O11 C28 1.249(3) .
O12 C30 1.414(6) .
O12 H12 0.77(4) .
N1 C1 1.333(4) .
N1 C5 1.363(4) .
N2 C6 1.301(3) .
N3 C16 1.294(3) .
N4 C21 1.342(4) .
N4 C17 1.365(4) .
C1 C2 1.383(4) .
C1 H1A 0.9500 .
C2 C3 1.386(5) .
C2 H2A 0.9500 .
C3 C4 1.380(4) .
C3 H3A 0.9500 .
C4 C5 1.393(4) .
C4 H4A 0.9500 .
C5 C6 1.472(4) .
C6 C7 1.499(4) .
C7 C8 1.530(4) .
C7 H7A 0.9900 .
C7 H7B 0.9900 .
C8 C9 1.524(4) .
C8 C9' 1.545(4) .
C8 C15 1.546(4) 2_656
C8 H8A 1.0000 .
C8 H8B 1.0000 .
C9 C10 1.3900 .
C9 C14' 1.3900 .
C10 C11 1.3900 .
C10 H10A 0.9500 .
C11 C12 1.3900 .
C11 H11A 0.9500 .
C12 C13 1.3900 .
C12 H12A 0.9500 .
C13 C14' 1.3900 .
C13 H13A 0.9500 .
C14' H14A 0.9500 .
C9' C10' 1.3900 .
C9' C14 1.3900 .
C10' C11' 1.3900 .
C10' H10B 0.9500 .
C11' C12' 1.3900 .
C11' H11B 0.9500 .
C12' C13' 1.3900 .
C12' H12B 0.9500 .
C13' C14 1.3900 .
C13' H13B 0.9500 .
C14 H14B 0.9500 .
C15 C16 1.500(4) .
C15 C8 1.546(4) 2_656
C15 H15A 0.9900 .
C15 H15B 0.9900 .
C16 C17 1.469(4) .
C17 C18 1.393(4) .
C18 C19 1.394(4) .
C18 H18A 0.9500 .
C19 C20 1.366(5) .
C19 H19A 0.9500 .
C20 C21 1.389(4) .
C20 H20A 0.9500 .
C21 H21A 0.9500 .
C22 C23 1.495(4) .
C23 H23A 0.9800 .
C23 H23B 0.9800 .
C23 H23C 0.9800 .
C24 C25 1.502(5) .
C25 H25A 0.9800 .
C25 H25B 0.9800 .
C25 H25C 0.9800 .
C26 C27 1.514(4) .
C27 H27A 0.9800 .
C27 H27B 0.9800 .
C27 H27C 0.9800 .
C28 C29 1.503(4) .
C29 H29A 0.9800 .
C29 H29B 0.9800 .
C29 H29C 0.9800 .
C30 H30A 0.9800 .
C30 H30B 0.9800 .
C30 H30C 0.9800 .

loop_
_platon_squeeze_void_nr
_platon_squeeze_void_average_x
_platon_squeeze_void_average_y
_platon_squeeze_void_average_z
_platon_squeeze_void_volume
_platon_squeeze_void_count_electrons
_platon_squeeze_void_content
1 1.000 0.077 0.250 252 67 ' '
2 1.000 0.297 0.250 135 31 ' '
3 0.500 0.203 -0.250 135 31 ' '
4 0.500 0.423 -0.250 252 67 ' '
5 0.500 0.577 0.250 252 67 ' '
6 0.500 0.797 0.250 135 31 ' '
7 0.000 0.703 -0.250 135 31 ' '
8 0.000 0.923 -0.250 252 67 ' '
